data_4066263
loop_
_publ_author_name
'Johns, Paul M.'
'Roper, Warren R.'
'Woodgate, Scott D.'
'Wright, L. James'

_publ_section_title
;
 Thermal Rearrangement of Osmabenzenes to Osmium Cyclopentadienyl
 Complexes&#x2020;
;
_journal_issue 21
_journal_name_full Organometallics
_journal_page_first 5358
_journal_paper_doi 10.1021/om1003754
_journal_volume 29
_journal_year 2010
_chemical_formula_moiety 'C25 H22 I O Os P S'
_chemical_formula_sum 'C25 H22 I O Os P S'
_chemical_formula_weight 718.56
_chemical_name_common 'compound 5a'
_chemical_name_systematic
; 
 ? 
;
_space_group_IT_number 33
_symmetry_cell_setting orthorhombic
_symmetry_Int_Tables_number 33
_symmetry_space_group_name_Hall 'P -2bc 2a'
_symmetry_space_group_name_H-M 'P 21 n b'
_atom_sites_solution_hydrogens geom
_atom_sites_solution_primary direct
_atom_sites_solution_secondary difmap
_audit_creation_method SHELXL-97
_cell_angle_alpha 90.00
_cell_angle_beta 90.0000(10)
_cell_angle_gamma 90.00
_cell_formula_units_Z 4
_cell_length_a 7.8046(3)
_cell_length_b 16.4655(5)
_cell_length_c 18.1317(6)
_cell_measurement_reflns_used 8192
_cell_measurement_temperature 84(2)
_cell_measurement_theta_max 27.15
_cell_measurement_theta_min 1.67
_cell_volume 2330.04(14)
_computing_cell_refinement 'SAINT (Siemens, 1995)'
_computing_data_collection 'SMART (Siemens, 1995)'
_computing_data_reduction 'SAINT (Siemens, 1995)'
_computing_molecular_graphics 'ORTEP-3 for Windows (Farrugia, 1997)'
_computing_publication_material 'WinGX (Farrugia, 1999)'
_computing_structure_refinement 'SHELXL97 (Sheldrick, 2008)'
_computing_structure_solution 'SHELXS97 (Sheldrick, 2008)'
_diffrn_ambient_temperature 84(2)
_diffrn_measured_fraction_theta_full 0.996
_diffrn_measured_fraction_theta_max 0.996
_diffrn_measurement_device_type 'Siemens SMART CCD'
_diffrn_measurement_method 'Area detector \w scans'
_diffrn_radiation_monochromator graphite
_diffrn_radiation_source 'fine-focus sealed tube'
_diffrn_radiation_type MoK\a
_diffrn_radiation_wavelength 0.71073
_diffrn_reflns_av_R_equivalents 0.0000
_diffrn_reflns_av_sigmaI/netI 0.0503
_diffrn_reflns_limit_h_max 10
_diffrn_reflns_limit_h_min -10
_diffrn_reflns_limit_k_max 21
_diffrn_reflns_limit_k_min 0
_diffrn_reflns_limit_l_max 23
_diffrn_reflns_limit_l_min 0
_diffrn_reflns_number 5290
_diffrn_reflns_theta_full 27.17
_diffrn_reflns_theta_max 27.17
_diffrn_reflns_theta_min 1.12
_exptl_absorpt_coefficient_mu 6.971
_exptl_absorpt_correction_T_max 0.772845
_exptl_absorpt_correction_T_min 0.483445
_exptl_absorpt_correction_type multi-scan
_exptl_absorpt_process_details '(SADABS; Sheldrick, 1996)'
_exptl_crystal_colour yellow
_exptl_crystal_density_diffrn 2.048
_exptl_crystal_density_method 'not measured'
_exptl_crystal_description plate
_exptl_crystal_F_000 1360
_exptl_crystal_size_max 0.22
_exptl_crystal_size_mid 0.12
_exptl_crystal_size_min 0.05
_refine_diff_density_max 1.841
_refine_diff_density_min -1.381
_refine_diff_density_rms 0.170
_refine_ls_abs_structure_details 'Flack H D (1983), Acta Cryst. A39, 876-881'
_refine_ls_abs_structure_Flack 0.00(3)
_refine_ls_extinction_method none
_refine_ls_goodness_of_fit_ref 1.015
_refine_ls_hydrogen_treatment constr
_refine_ls_matrix_type full
_refine_ls_number_parameters 272
_refine_ls_number_reflns 5042
_refine_ls_number_restraints 1
_refine_ls_restrained_S_all 1.015
_refine_ls_R_factor_all 0.0386
_refine_ls_R_factor_gt 0.0339
_refine_ls_shift/su_max 0.002
_refine_ls_shift/su_mean 0.000
_refine_ls_structure_factor_coef Fsqd
_refine_ls_weighting_details 'calc w=1/[\s^2^(Fo^2^)+(0.0515P)^2^+0.4156P] where P=(Fo^2^+2Fc^2^)/3'
_refine_ls_weighting_scheme calc
_refine_ls_wR_factor_gt 0.0835
_refine_ls_wR_factor_ref 0.0863
_reflns_number_gt 4610
_reflns_number_total 5042
_reflns_threshold_expression >2sigma(I)
_cod_data_source_file om1003754_si_001.cif
_cod_data_source_block compound_5a
_cod_original_sg_symbol_H-M 'P(2)1 nb'
_cod_database_code 4066263

loop_
_symmetry_equiv_pos_as_xyz
'x, y, z'
'x, y+1/2, -z+1/2'
'x+1/2, -y, -z'
'x+1/2, -y+1/2, z+1/2'

loop_
_atom_site_label
_atom_site_type_symbol
_atom_site_fract_x
_atom_site_fract_y
_atom_site_fract_z
_atom_site_U_iso_or_equiv
_atom_site_adp_type
_atom_site_occupancy
_atom_site_symmetry_multiplicity
_atom_site_calc_flag
_atom_site_refinement_flags
Os Os 0.32742(7) 0.347299(13) 0.743747(11) 0.01351(8) Uani 1 1 d .
I I 0.34794(5) 0.19360(2) 0.68868(2) 0.01946(11) Uani 1 1 d .
S S 0.4823(3) 0.41559(14) 0.57131(12) 0.0300(5) Uani 1 1 d .
P P 0.1999(2) 0.30226(10) 0.85029(10) 0.0135(3) Uani 1 1 d .
O O -0.0073(7) 0.3798(3) 0.6781(3) 0.0153(10) Uani 1 1 d .
C1 C 0.5055(9) 0.4159(5) 0.6682(4) 0.0215(16) Uani 1 1 d .
C2 C 0.6089(12) 0.3625(5) 0.7093(6) 0.024(2) Uani 1 1 d .
H2A H 0.6831 0.3188 0.6882 0.029 Uiso 1 1 calc R
C3 C 0.5961(10) 0.3826(5) 0.7857(5) 0.0212(16) Uani 1 1 d .
H3A H 0.6603 0.3567 0.8272 0.025 Uiso 1 1 calc R
C4 C 0.4792(10) 0.4483(5) 0.7911(5) 0.0249(17) Uani 1 1 d .
H4A H 0.4507 0.4783 0.8375 0.030 Uiso 1 1 calc R
C5 C 0.4268(9) 0.4709(5) 0.7195(5) 0.0247(18) Uani 1 1 d .
H5A H 0.3562 0.5195 0.7065 0.030 Uiso 1 1 calc R
C6 C 0.6785(11) 0.4650(5) 0.5451(5) 0.0304(19) Uani 1 1 d .
H6A H 0.6836 0.4697 0.4912 0.046 Uiso 1 1 calc R
H6B H 0.7762 0.4330 0.5626 0.046 Uiso 1 1 calc R
H6C H 0.6827 0.5193 0.5671 0.046 Uiso 1 1 calc R
C7 C 0.1108(13) 0.3653(5) 0.7015(5) 0.022(2) Uani 1 1 d .
C11 C 0.0642(9) 0.2129(4) 0.8389(4) 0.0151(14) Uani 1 1 d .
C12 C 0.1081(10) 0.1379(4) 0.8694(4) 0.0210(16) Uani 1 1 d .
H12A H 0.2025 0.1338 0.9023 0.025 Uiso 1 1 calc R
C13 C 0.0133(10) 0.0687(5) 0.8514(5) 0.0247(17) Uani 1 1 d .
H13A H 0.0440 0.0177 0.8722 0.030 Uiso 1 1 calc R
C14 C -0.1250(8) 0.0735(4) 0.8036(4) 0.0201(16) Uani 1 1 d .
H14A H -0.1879 0.0261 0.7907 0.024 Uiso 1 1 calc R
C15 C -0.1701(16) 0.1486(4) 0.7749(4) 0.0214(13) Uani 1 1 d .
H15A H -0.2665 0.1530 0.7432 0.026 Uiso 1 1 calc R
C16 C -0.0755(9) 0.2171(4) 0.7921(4) 0.0170(14) Uani 1 1 d .
H16A H -0.1072 0.2680 0.7715 0.020 Uiso 1 1 calc R
C21 C 0.0520(9) 0.3740(4) 0.8931(4) 0.0154(14) Uani 1 1 d .
C22 C -0.0615(9) 0.3487(4) 0.9486(4) 0.0200(16) Uani 1 1 d .
H22A H -0.0593 0.2938 0.9647 0.024 Uiso 1 1 calc R
C23 C -0.1756(14) 0.4019(4) 0.9802(3) 0.0227(14) Uani 1 1 d .
H23A H -0.2527 0.3839 1.0173 0.027 Uiso 1 1 calc R
C24 C -0.1770(13) 0.4830(4) 0.9570(4) 0.0261(15) Uani 1 1 d .
H24A H -0.2525 0.5206 0.9798 0.031 Uiso 1 1 calc R
C25 C -0.0702(10) 0.5084(5) 0.9018(4) 0.0254(17) Uani 1 1 d .
H25A H -0.0759 0.5629 0.8848 0.030 Uiso 1 1 calc R
C26 C 0.0450(9) 0.4555(4) 0.8709(4) 0.0182(15) Uani 1 1 d .
H26A H 0.1213 0.4744 0.8339 0.022 Uiso 1 1 calc R
C31 C 0.3535(10) 0.2718(4) 0.9216(3) 0.0152(13) Uani 1 1 d .
C32 C 0.4923(9) 0.2251(4) 0.9003(4) 0.0162(14) Uani 1 1 d .
H32A H 0.5067 0.2116 0.8497 0.019 Uiso 1 1 calc R
C33 C 0.6098(10) 0.1980(4) 0.9511(4) 0.0210(16) Uani 1 1 d .
H33A H 0.7049 0.1663 0.9356 0.025 Uiso 1 1 calc R
C34 C 0.5894(10) 0.2170(5) 1.0255(4) 0.0215(16) Uani 1 1 d .
H34A H 0.6709 0.1987 1.0607 0.026 Uiso 1 1 calc R
C35 C 0.4509(10) 0.2624(5) 1.0478(4) 0.0223(16) Uani 1 1 d .
H35A H 0.4373 0.2751 1.0986 0.027 Uiso 1 1 calc R
C36 C 0.3305(13) 0.2898(3) 0.9971(3) 0.0205(13) Uani 1 1 d .
H36A H 0.2341 0.3204 1.0130 0.025 Uiso 1 1 calc R

loop_
_atom_site_aniso_label
_atom_site_aniso_U_11
_atom_site_aniso_U_22
_atom_site_aniso_U_33
_atom_site_aniso_U_23
_atom_site_aniso_U_13
_atom_site_aniso_U_12
Os 0.00924(12) 0.01454(12) 0.01676(12) 0.00109(8) -0.00129(16) -0.00045(14)
I 0.0183(2) 0.01968(19) 0.0205(2) -0.00204(15) -0.0018(2) 0.0026(2)
S 0.0230(10) 0.0449(12) 0.0222(10) 0.0086(9) -0.0038(8) -0.0107(9)
P 0.0107(8) 0.0131(8) 0.0167(9) -0.0004(7) -0.0026(7) 0.0003(7)
O 0.024(3) 0.010(2) 0.013(3) 0.006(2) 0.004(2) 0.006(2)
C1 0.012(4) 0.029(4) 0.024(4) 0.004(3) 0.002(3) -0.008(3)
C2 0.020(4) 0.021(4) 0.032(5) 0.009(4) -0.003(4) -0.001(3)
C3 0.012(4) 0.024(4) 0.027(4) -0.001(3) -0.007(3) -0.010(3)
C4 0.023(4) 0.028(4) 0.024(4) -0.004(3) -0.002(3) -0.007(3)
C5 0.005(3) 0.020(4) 0.048(5) 0.004(4) 0.001(3) -0.006(3)
C6 0.027(4) 0.034(5) 0.030(5) 0.006(4) 0.001(4) -0.013(4)
C7 0.036(5) 0.009(4) 0.021(4) -0.005(3) 0.008(4) -0.006(4)
C11 0.012(3) 0.020(3) 0.014(4) -0.003(3) 0.003(3) -0.002(3)
C12 0.021(4) 0.020(4) 0.022(4) 0.004(3) -0.006(3) -0.002(3)
C13 0.029(4) 0.018(4) 0.027(4) -0.001(3) -0.006(3) 0.000(3)
C14 0.016(4) 0.019(3) 0.025(4) -0.004(3) 0.002(3) -0.007(3)
C15 0.016(3) 0.030(3) 0.019(3) -0.004(2) 0.004(6) 0.001(4)
C16 0.014(3) 0.018(3) 0.020(4) 0.004(3) 0.002(3) -0.003(3)
C21 0.021(4) 0.015(3) 0.011(3) -0.002(3) -0.003(3) 0.002(3)
C22 0.017(4) 0.020(4) 0.023(4) -0.004(3) -0.003(3) 0.004(3)
C23 0.023(4) 0.030(3) 0.016(3) 0.000(2) 0.003(4) 0.001(4)
C24 0.029(4) 0.023(3) 0.026(3) -0.003(3) 0.003(5) 0.011(4)
C25 0.030(4) 0.017(4) 0.028(4) 0.000(3) 0.001(3) 0.003(3)
C26 0.024(4) 0.011(3) 0.020(4) 0.002(3) -0.001(3) -0.002(3)
C31 0.011(3) 0.015(3) 0.019(3) 0.002(2) -0.004(3) -0.001(3)
C32 0.017(3) 0.017(3) 0.015(3) 0.005(3) 0.001(3) 0.000(3)
C33 0.017(4) 0.016(3) 0.030(4) -0.002(3) -0.003(3) 0.002(3)
C34 0.017(4) 0.026(4) 0.022(4) 0.004(3) -0.004(3) 0.000(3)
C35 0.025(4) 0.027(4) 0.014(4) -0.002(3) -0.004(3) -0.001(3)
C36 0.021(3) 0.015(3) 0.025(3) -0.005(2) -0.001(4) 0.005(4)

loop_
_atom_type_symbol
_atom_type_description
_atom_type_scat_dispersion_real
_atom_type_scat_dispersion_imag
_atom_type_scat_source
C C 0.0033 0.0016 'International Tables Vol C Tables 4.2.6.8 and 6.1.1.4'
H H 0.0000 0.0000 'International Tables Vol C Tables 4.2.6.8 and 6.1.1.4'
O O 0.0106 0.0060 'International Tables Vol C Tables 4.2.6.8 and 6.1.1.4'
P P 0.1023 0.0942 'International Tables Vol C Tables 4.2.6.8 and 6.1.1.4'
S S 0.1246 0.1234 'International Tables Vol C Tables 4.2.6.8 and 6.1.1.4'
I I -0.4742 1.8119 'International Tables Vol C Tables 4.2.6.8 and 6.1.1.4'
Os Os -1.2165 7.6030 'International Tables Vol C Tables 4.2.6.8 and 6.1.1.4'

loop_
_geom_angle_atom_site_label_1
_geom_angle_atom_site_label_2
_geom_angle_atom_site_label_3
_geom_angle
C7 Os C4 121.4(3)
C7 Os C5 95.1(3)
C4 Os C5 37.1(3)
C7 Os C1 103.2(3)
C4 Os C1 62.0(3)
C5 Os C1 37.4(3)
C7 Os P 90.2(3)
C4 Os P 98.5(2)
C5 Os P 127.9(2)
C1 Os P 160.1(2)
C7 Os C2 137.1(3)
C4 Os C2 60.8(3)
C5 Os C2 60.8(3)
C1 Os C2 36.0(3)
P Os C2 132.7(2)
C7 Os C3 155.9(3)
C4 Os C3 36.5(3)
C5 Os C3 61.1(3)
C1 Os C3 60.9(3)
P Os C3 101.4(2)
C2 Os C3 36.1(3)
C7 Os I 92.9(2)
C4 Os I 143.9(2)
C5 Os I 139.2(2)
C1 Os I 101.9(2)
P Os I 91.94(4)
C2 Os I 86.9(2)
C3 Os I 107.6(2)
C1 S C6 100.1(4)
C11 P C21 101.7(3)
C11 P C31 103.8(3)
C21 P C31 106.9(3)
C11 P Os 114.7(2)
C21 P Os 115.0(2)
C31 P Os 113.5(2)
C2 C1 C5 107.2(8)
C2 C1 S 125.8(7)
C5 C1 S 127.0(6)
C2 C1 Os 73.7(5)
C5 C1 Os 70.0(4)
S C1 Os 122.7(4)
C1 C2 C3 109.2(8)
C1 C2 Os 70.3(5)
C3 C2 Os 72.2(5)
C1 C2 H2A 125.4
C3 C2 H2A 125.4
Os C2 H2A 125.4
C4 C3 C2 106.8(7)
C4 C3 Os 68.3(4)
C2 C3 Os 71.6(4)
C4 C3 H3A 126.6
C2 C3 H3A 126.6
Os C3 H3A 126.6
C5 C4 C3 108.9(7)
C5 C4 Os 71.7(4)
C3 C4 Os 75.2(4)
C5 C4 H4A 125.3
C3 C4 H4A 125.3
Os C4 H4A 125.3
C4 C5 C1 107.8(7)
C4 C5 Os 71.2(4)
C1 C5 Os 72.5(4)
C4 C5 H5A 126.0
C1 C5 H5A 126.0
Os C5 H5A 126.0
S C6 H6A 109.5
S C6 H6B 109.5
H6A C6 H6B 109.5
S C6 H6C 109.5
H6A C6 H6C 109.5
H6B C6 H6C 109.5
O C7 Os 175.9(8)
C16 C11 C12 118.7(7)
C16 C11 P 119.1(5)
C12 C11 P 121.8(6)
C11 C12 C13 120.0(7)
C11 C12 H12A 120.0
C13 C12 H12A 120.0
C14 C13 C12 120.8(7)
C14 C13 H13A 119.6
C12 C13 H13A 119.6
C13 C14 C15 118.9(8)
C13 C14 H14A 120.6
C15 C14 H14A 120.6
C16 C15 C14 120.5(9)
C16 C15 H15A 119.8
C14 C15 H15A 119.8
C11 C16 C15 121.2(7)
C11 C16 H16A 119.4
C15 C16 H16A 119.4
C26 C21 C22 117.7(7)
C26 C21 P 121.5(6)
C22 C21 P 120.8(5)
C23 C22 C21 121.2(7)
C23 C22 H22A 119.4
C21 C22 H22A 119.4
C22 C23 C24 119.2(8)
C22 C23 H23A 120.4
C24 C23 H23A 120.4
C25 C24 C23 120.5(8)
C25 C24 H24A 119.8
C23 C24 H24A 119.8
C24 C25 C26 120.2(7)
C24 C25 H25A 119.9
C26 C25 H25A 119.9
C25 C26 C21 121.1(7)
C25 C26 H26A 119.5
C21 C26 H26A 119.5
C32 C31 C36 119.2(7)
C32 C31 P 117.8(5)
C36 C31 P 122.9(6)
C33 C32 C31 121.0(7)
C33 C32 H32A 119.5
C31 C32 H32A 119.5
C32 C33 C34 120.0(7)
C32 C33 H33A 120.0
C34 C33 H33A 120.0
C35 C34 C33 119.8(7)
C35 C34 H34A 120.1
C33 C34 H34A 120.1
C34 C35 C36 120.9(7)
C34 C35 H35A 119.6
C36 C35 H35A 119.6
C35 C36 C31 119.1(8)
C35 C36 H36A 120.4
C31 C36 H36A 120.4

loop_
_geom_bond_atom_site_label_1
_geom_bond_atom_site_label_2
_geom_bond_distance
Os C7 1.880(11)
Os C4 2.215(8)
Os C5 2.222(7)
Os C1 2.255(7)
Os P 2.2963(18)
Os C2 2.298(10)
Os C3 2.305(7)
Os I 2.7253(5)
S C1 1.765(8)
S C6 1.799(8)
P C11 1.824(7)
P C21 1.825(7)
P C31 1.833(7)
O C7 1.043(11)
C1 C2 1.407(11)
C1 C5 1.436(11)
C2 C3 1.428(14)
C2 H2A 1.0000
C3 C4 1.418(12)
C3 H3A 1.0000
C4 C5 1.412(12)
C4 H4A 1.0000
C5 H5A 1.0000
C6 H6A 0.9800
C6 H6B 0.9800
C6 H6C 0.9800
C11 C16 1.384(10)
C11 C12 1.396(10)
C12 C13 1.397(11)
C12 H12A 0.9500
C13 C14 1.387(10)
C13 H13A 0.9500
C14 C15 1.388(10)
C14 H14A 0.9500
C15 C16 1.384(11)
C15 H15A 0.9500
C16 H16A 0.9500
C21 C26 1.401(10)
C21 C22 1.404(10)
C22 C23 1.374(11)
C22 H22A 0.9500
C23 C24 1.399(9)
C23 H23A 0.9500
C24 C25 1.368(11)
C24 H24A 0.9500
C25 C26 1.371(10)
C25 H25A 0.9500
C26 H26A 0.9500
C31 C32 1.383(10)
C31 C36 1.412(9)
C32 C33 1.375(10)
C32 H32A 0.9500
C33 C34 1.394(11)
C33 H33A 0.9500
C34 C35 1.374(11)
C34 H34A 0.9500
C35 C36 1.391(11)
C35 H35A 0.9500
C36 H36A 0.9500
